data_4079107
loop_
_publ_author_name
'Fatah, Abdoul'
'Ghereg, Dumitru'
'Escudi\'e, Jean'
'Saffon, Nathalie'
'Ladeira, Sonia'
'Ranaivonjatovo, Henri'

_publ_section_title
;
 Versatile Reactivity of Stannene Tip2Sn&#x2550;CR2with Unsaturated
 Compounds
;
_journal_issue 17
_journal_name_full Organometallics
_journal_page_first 6148
_journal_paper_doi 10.1021/om3004916
_journal_volume 31
_journal_year 2012
_chemical_compound_source 'synthesis as described'
_chemical_formula_moiety 'C53 H73 N Sn, C H2 Cl2'
_chemical_formula_sum 'C54 H75 Cl2 N Sn'
_chemical_formula_weight 927.76
_chemical_name_systematic
;
 ?
;
_space_group_IT_number 2
_symmetry_cell_setting triclinic
_symmetry_Int_Tables_number 2
_symmetry_space_group_name_Hall '-P 1'
_symmetry_space_group_name_H-M 'P -1'
_atom_sites_solution_hydrogens geom
_atom_sites_solution_primary direct
_atom_sites_solution_secondary difmap
_cell_angle_alpha 92.266(9)
_cell_angle_beta 106.636(8)
_cell_angle_gamma 101.778(5)
_cell_formula_units_Z 2
_cell_length_a 12.084(2)
_cell_length_b 12.800(2)
_cell_length_c 18.053(5)
_cell_measurement_reflns_used 9833
_cell_measurement_temperature 193(2)
_cell_measurement_theta_max 29.36
_cell_measurement_theta_min 2.65
_cell_measurement_wavelength 0.71073
_cell_volume 2604.8(9)
_computing_cell_refinement 'Bruker SAINT'
_computing_data_collection 'Bruker APEX2'
_computing_data_reduction 'Bruker SAINT'
_computing_molecular_graphics 'Ortep-3 for Windows (Farrugia, 1997)'
_computing_publication_material 'WinGX publication routines (Farrugia, 1999)'
_computing_structure_refinement 'SHELXL-97 (Sheldrick, 1997)'
_computing_structure_solution 'SHELXS-97 (Sheldrick, 1990)'
_diffrn_ambient_temperature 193(2)
_diffrn_measured_fraction_theta_full 0.975
_diffrn_measured_fraction_theta_max 0.975
_diffrn_measurement_device_type 'Bruker Kappa APEX II Quazar'
_diffrn_measurement_method 'phi and omega scans'
_diffrn_radiation_monochromator 'multilayer optics'
_diffrn_radiation_probe x-ray
_diffrn_radiation_source 'microfocus sealed tube'
_diffrn_radiation_type MoK\a
_diffrn_radiation_wavelength 0.71073
_diffrn_reflns_av_R_equivalents 0.0315
_diffrn_reflns_av_unetI/netI 0.0352
_diffrn_reflns_limit_h_max 15
_diffrn_reflns_limit_h_min -15
_diffrn_reflns_limit_k_max 16
_diffrn_reflns_limit_k_min -15
_diffrn_reflns_limit_l_max 22
_diffrn_reflns_limit_l_min -22
_diffrn_reflns_number 35730
_diffrn_reflns_theta_full 26.37
_diffrn_reflns_theta_max 26.37
_diffrn_reflns_theta_min 5.14
_diffrn_standards_decay_% 0
_diffrn_standards_interval_count 0
_diffrn_standards_interval_time 0
_diffrn_standards_number 0
_exptl_absorpt_coefficient_mu 0.626
_exptl_absorpt_correction_T_max 0.9634
_exptl_absorpt_correction_T_min 0.9516
_exptl_absorpt_correction_type multi-scan
_exptl_absorpt_process_details 'SADABS (Bruker-AXS)'
_exptl_crystal_colour colourless
_exptl_crystal_density_diffrn 1.183
_exptl_crystal_density_method 'not measured'
_exptl_crystal_description plate
_exptl_crystal_F_000 980
_exptl_crystal_size_max 0.08
_exptl_crystal_size_mid 0.08
_exptl_crystal_size_min 0.06
_refine_diff_density_max 0.533
_refine_diff_density_min -0.403
_refine_diff_density_rms 0.053
_refine_ls_extinction_method none
_refine_ls_goodness_of_fit_ref 1.037
_refine_ls_hydrogen_treatment constr
_refine_ls_matrix_type full
_refine_ls_number_parameters 589
_refine_ls_number_reflns 10381
_refine_ls_number_restraints 54
_refine_ls_restrained_S_all 1.039
_refine_ls_R_factor_all 0.0396
_refine_ls_R_factor_gt 0.0312
_refine_ls_shift/su_max 0.005
_refine_ls_shift/su_mean 0
_refine_ls_structure_factor_coef Fsqd
_refine_ls_weighting_details 'calc w=1/[\s^2^(Fo^2^)+(0.0299P)^2^+1.3461P] where P=(Fo^2^+2Fc^2^)/3'
_refine_ls_weighting_scheme calc
_refine_ls_wR_factor_gt 0.0702
_refine_ls_wR_factor_ref 0.0745
_reflns_number_gt 9058
_reflns_number_total 10381
_reflns_threshold_expression >2sigma(I)
_cod_data_source_file om3004916_si_001.cif
_cod_data_source_block 8
_cod_database_code 4079107

loop_
_symmetry_equiv_pos_as_xyz
'x, y, z'
'-x, -y, -z'

loop_
_atom_site_label
_atom_site_type_symbol
_atom_site_fract_x
_atom_site_fract_y
_atom_site_fract_z
_atom_site_U_iso_or_equiv
_atom_site_adp_type
_atom_site_occupancy
_atom_site_symmetry_multiplicity
_atom_site_calc_flag
_atom_site_refinement_flags
_atom_site_disorder_assembly
_atom_site_disorder_group
C1 C 0.37550(17) 0.54305(18) 0.26425(13) 0.0336(5) Uani 1 1 d . . .
H1 H 0.3912 0.5155 0.3165 0.04 Uiso 1 1 calc R . .
C2 C 0.28422(18) 0.46357(18) 0.20082(13) 0.0358(5) Uani 1 1 d . . .
C3 C 0.2764(2) 0.35554(19) 0.18092(14) 0.0416(5) Uani 1 1 d . . .
H3 H 0.3357 0.3214 0.2093 0.05 Uiso 1 1 calc R . .
C5 C 0.0975(2) 0.3506(2) 0.07818(15) 0.0495(6) Uani 1 1 d . . .
H5 H 0.0334 0.312 0.0359 0.059 Uiso 1 1 calc R . .
C6 C 0.1041(2) 0.4580(2) 0.09687(14) 0.0451(6) Uani 1 1 d . . .
H6 H 0.0455 0.4922 0.0678 0.054 Uiso 1 1 calc R . .
C7 C 0.19765(18) 0.51526(18) 0.15879(13) 0.0360(5) Uani 1 1 d . . .
C8 C 0.22185(18) 0.62484(19) 0.19495(13) 0.0352(5) Uani 1 1 d . . .
C9 C 0.1622(2) 0.7070(2) 0.17843(14) 0.0426(6) Uani 1 1 d . . .
H9 H 0.0966 0.6991 0.1329 0.051 Uiso 1 1 calc R . .
C10 C 0.1987(2) 0.8003(2) 0.22856(15) 0.0443(6) Uani 1 1 d . . .
H10 H 0.1573 0.8561 0.2169 0.053 Uiso 1 1 calc R . .
C12 C 0.35791(18) 0.73382(18) 0.31013(13) 0.0367(5) Uani 1 1 d . . .
H12 H 0.4258 0.7433 0.3544 0.044 Uiso 1 1 calc R . .
C13 C 0.32293(18) 0.63997(18) 0.26082(12) 0.0334(5) Uani 1 1 d . . .
C4 C 0.1817(2) 0.2967(2) 0.11928(15) 0.0462(6) Uani 1 1 d D A .
C14 C 0.1660(2) 0.1755(2) 0.09937(17) 0.0569(7) Uani 1 1 d D . .
C15 C 0.2836(12) 0.1406(17) 0.1408(11) 0.122(7) Uani 0.56 1 d PDU A 1
H15A H 0.3004 0.1524 0.1973 0.183 Uiso 0.56 1 calc PR A 1
H15B H 0.3492 0.1831 0.1256 0.183 Uiso 0.56 1 calc PR A 1
H15C H 0.2749 0.0643 0.1255 0.183 Uiso 0.56 1 calc PR A 1
C16 C 0.1398(8) 0.1424(8) 0.0126(4) 0.080(2) Uani 0.56 1 d PDU A 1
H16A H 0.1358 0.0655 0.0043 0.12 Uiso 0.56 1 calc PR A 1
H16B H 0.2029 0.1829 -0.0059 0.12 Uiso 0.56 1 calc PR A 1
H16C H 0.0638 0.1578 -0.0162 0.12 Uiso 0.56 1 calc PR A 1
C17 C 0.0698(15) 0.1156(16) 0.1305(10) 0.077(3) Uani 0.56 1 d PDU A 1
H17A H 0.0646 0.0383 0.123 0.115 Uiso 0.56 1 calc PR A 1
H17B H -0.0064 0.1313 0.1024 0.115 Uiso 0.56 1 calc PR A 1
H17C H 0.0889 0.1384 0.186 0.115 Uiso 0.56 1 calc PR A 1
C15' C 0.2820(16) 0.143(2) 0.1066(16) 0.122(7) Uani 0.44 1 d PDU A 2
H15D H 0.2909 0.0874 0.1423 0.183 Uiso 0.44 1 calc PR A 2
H15E H 0.3479 0.2057 0.1269 0.183 Uiso 0.44 1 calc PR A 2
H15F H 0.2824 0.1149 0.0554 0.183 Uiso 0.44 1 calc PR A 2
C16' C 0.0805(10) 0.1458(11) 0.0134(6) 0.084(3) Uani 0.44 1 d PDU A 2
H16D H 0.0803 0.0727 -0.0051 0.127 Uiso 0.44 1 calc PR A 2
H16E H 0.1081 0.1963 -0.0203 0.127 Uiso 0.44 1 calc PR A 2
H16F H 0 0.15 0.0124 0.127 Uiso 0.44 1 calc PR A 2
C17' C 0.095(2) 0.117(2) 0.1485(14) 0.077(4) Uani 0.44 1 d PDU A 2
H17D H 0.0219 0.1431 0.1413 0.116 Uiso 0.44 1 calc PR A 2
H17E H 0.142 0.1311 0.2034 0.116 Uiso 0.44 1 calc PR A 2
H17F H 0.0747 0.0399 0.1324 0.116 Uiso 0.44 1 calc PR A 2
C11 C 0.2955(2) 0.8149(2) 0.29625(14) 0.0416(5) Uani 1 1 d D B .
C18 C 0.3325(2) 0.9155(2) 0.35469(16) 0.0534(7) Uani 1 1 d D . .
C19 C 0.4658(8) 0.9665(13) 0.3695(12) 0.066(3) Uani 0.54 1 d PDU B 1
H19A H 0.4865 1.0361 0.4006 0.099 Uiso 0.54 1 calc PR B 1
H19B H 0.4816 0.9767 0.3196 0.099 Uiso 0.54 1 calc PR B 1
H19C H 0.5136 0.919 0.3975 0.099 Uiso 0.54 1 calc PR B 1
C20 C 0.3110(16) 0.8868(16) 0.4313(7) 0.099(4) Uani 0.54 1 d PDU B 1
H20A H 0.2256 0.8695 0.4244 0.148 Uiso 0.54 1 calc PR B 1
H20B H 0.3497 0.9479 0.4711 0.148 Uiso 0.54 1 calc PR B 1
H20C H 0.3439 0.8246 0.4476 0.148 Uiso 0.54 1 calc PR B 1
C21 C 0.2711(9) 1.0084(9) 0.3209(7) 0.093(4) Uani 0.54 1 d PDU B 1
H21A H 0.1854 0.9802 0.2996 0.139 Uiso 0.54 1 calc PR B 1
H21B H 0.3028 1.0366 0.2796 0.139 Uiso 0.54 1 calc PR B 1
H21C H 0.2872 1.0661 0.3624 0.139 Uiso 0.54 1 calc PR B 1
C19' C 0.4502(10) 0.9852(16) 0.3527(14) 0.066(3) Uani 0.46 1 d PDU B 2
H19D H 0.4782 1.0428 0.3956 0.1 Uiso 0.46 1 calc PR B 2
H19E H 0.4389 1.0165 0.3031 0.1 Uiso 0.46 1 calc PR B 2
H19F H 0.5089 0.9411 0.3581 0.1 Uiso 0.46 1 calc PR B 2
C20' C 0.356(2) 0.8754(19) 0.4371(8) 0.098(5) Uani 0.46 1 d PDU B 2
H20D H 0.3634 0.9347 0.4756 0.146 Uiso 0.46 1 calc PR B 2
H20E H 0.4292 0.8494 0.4502 0.146 Uiso 0.46 1 calc PR B 2
H20F H 0.2895 0.8169 0.4374 0.146 Uiso 0.46 1 calc PR B 2
C21' C 0.2332(11) 0.9756(11) 0.3445(9) 0.094(4) Uani 0.46 1 d PDU B 2
H21D H 0.169 0.9333 0.3611 0.141 Uiso 0.46 1 calc PR B 2
H21E H 0.203 0.987 0.2897 0.141 Uiso 0.46 1 calc PR B 2
H21F H 0.264 1.0451 0.3763 0.141 Uiso 0.46 1 calc PR B 2
C22 C 0.4639(2) 0.55861(19) 0.10351(13) 0.0388(5) Uani 1 1 d . . .
H22A H 0.3792 0.5616 0.0872 0.047 Uiso 1 1 calc R . .
H22B H 0.5064 0.6115 0.0768 0.047 Uiso 1 1 calc R . .
C23 C 0.4761(2) 0.4525(2) 0.08339(13) 0.0448(6) Uani 1 1 d . . .
C24 C 0.61913(17) 0.76320(17) 0.27455(12) 0.0300(4) Uani 1 1 d . . .
C25 C 0.69638(18) 0.78474(17) 0.35182(12) 0.0321(5) Uani 1 1 d . . .
C26 C 0.76742(18) 0.88734(18) 0.37730(12) 0.0349(5) Uani 1 1 d . . .
H26 H 0.819 0.9012 0.4291 0.042 Uiso 1 1 calc R . .
C27 C 0.76577(18) 0.97003(17) 0.32990(12) 0.0339(5) Uani 1 1 d . . .
C28 C 0.68526(19) 0.94910(18) 0.25600(12) 0.0346(5) Uani 1 1 d . . .
H28 H 0.6803 1.0057 0.2235 0.042 Uiso 1 1 calc R . .
C29 C 0.61134(18) 0.84824(17) 0.22744(12) 0.0316(5) Uani 1 1 d . . .
C30 C 0.7052(2) 0.70048(19) 0.40959(12) 0.0387(5) Uani 1 1 d . . .
H30 H 0.6488 0.6322 0.3824 0.046 Uiso 1 1 calc R . .
C31 C 0.8297(2) 0.6780(2) 0.43589(15) 0.0501(6) Uani 1 1 d . . .
H31A H 0.8526 0.6587 0.3902 0.075 Uiso 1 1 calc R . .
H31B H 0.8299 0.6187 0.4686 0.075 Uiso 1 1 calc R . .
H31C H 0.8863 0.7424 0.4657 0.075 Uiso 1 1 calc R . .
C32 C 0.6685(2) 0.7322(2) 0.48058(14) 0.0556(7) Uani 1 1 d . . .
H32A H 0.7214 0.7998 0.5079 0.083 Uiso 1 1 calc R . .
H32B H 0.6741 0.6758 0.5157 0.083 Uiso 1 1 calc R . .
H32C H 0.5867 0.7413 0.4634 0.083 Uiso 1 1 calc R . .
C33 C 0.8508(2) 1.07914(18) 0.35662(14) 0.0402(5) Uani 1 1 d . . .
H33 H 0.826 1.1284 0.3165 0.048 Uiso 1 1 calc R . .
C34 C 0.9771(2) 1.0710(2) 0.3609(2) 0.0657(8) Uani 1 1 d . . .
H34A H 1.0029 1.0211 0.3985 0.099 Uiso 1 1 calc R . .
H34B H 1.0306 1.142 0.3773 0.099 Uiso 1 1 calc R . .
H34C H 0.9787 1.0447 0.3095 0.099 Uiso 1 1 calc R . .
C35 C 0.8461(3) 1.1281(2) 0.43353(16) 0.0564(7) Uani 1 1 d . . .
H35A H 0.7642 1.1311 0.4295 0.085 Uiso 1 1 calc R . .
H35B H 0.8964 1.2008 0.4459 0.085 Uiso 1 1 calc R . .
H35C H 0.8747 1.0838 0.4748 0.085 Uiso 1 1 calc R . .
C36 C 0.5242(2) 0.83562(18) 0.14540(12) 0.0372(5) Uani 1 1 d . . .
H36 H 0.4725 0.7617 0.136 0.045 Uiso 1 1 calc R . .
C37 C 0.5878(2) 0.8469(2) 0.08335(14) 0.0484(6) Uani 1 1 d . . .
H37A H 0.6381 0.9193 0.0905 0.073 Uiso 1 1 calc R . .
H37B H 0.5292 0.8346 0.0317 0.073 Uiso 1 1 calc R . .
H37C H 0.6371 0.794 0.0879 0.073 Uiso 1 1 calc R . .
C38 C 0.4437(2) 0.9154(2) 0.13728(15) 0.0484(6) Uani 1 1 d . . .
H38A H 0.4017 0.9063 0.1765 0.073 Uiso 1 1 calc R . .
H38B H 0.3861 0.9022 0.0853 0.073 Uiso 1 1 calc R . .
H38C H 0.4919 0.9887 0.1449 0.073 Uiso 1 1 calc R . .
C39 C 0.68745(17) 0.51710(17) 0.25973(12) 0.0323(5) Uani 1 1 d . . .
C40 C 0.69581(19) 0.43388(18) 0.30852(13) 0.0370(5) Uani 1 1 d . . .
C41 C 0.8034(2) 0.4041(2) 0.33656(14) 0.0434(6) Uani 1 1 d . . .
H41 H 0.8086 0.3492 0.3705 0.052 Uiso 1 1 calc R . .
C42 C 0.90342(19) 0.4517(2) 0.31686(14) 0.0420(6) Uani 1 1 d . . .
C43 C 0.89251(19) 0.52952(19) 0.26516(14) 0.0403(5) Uani 1 1 d . . .
H43 H 0.959 0.5606 0.249 0.048 Uiso 1 1 calc R . .
C44 C 0.78689(18) 0.56332(17) 0.23638(12) 0.0336(5) Uani 1 1 d . . .
C45 C 0.5892(2) 0.3729(2) 0.33010(16) 0.0493(6) Uani 1 1 d . . .
H45 H 0.5202 0.4048 0.3052 0.059 Uiso 1 1 calc R . .
C46 C 0.5579(3) 0.2547(2) 0.2965(2) 0.0763(10) Uani 1 1 d . . .
H46A H 0.5467 0.2507 0.2404 0.114 Uiso 1 1 calc R . .
H46B H 0.4846 0.2177 0.306 0.114 Uiso 1 1 calc R . .
H46C H 0.6225 0.2205 0.3217 0.114 Uiso 1 1 calc R . .
C47 C 0.6075(3) 0.3821(3) 0.4178(2) 0.0792(10) Uani 1 1 d . . .
H47A H 0.6748 0.3515 0.4438 0.119 Uiso 1 1 calc R . .
H47B H 0.5358 0.3427 0.4282 0.119 Uiso 1 1 calc R . .
H47C H 0.6236 0.4578 0.4376 0.119 Uiso 1 1 calc R . .
C48 C 1.0208(2) 0.4189(2) 0.35017(17) 0.0563(7) Uani 1 1 d . . .
H48 H 1.0124 0.3734 0.3929 0.068 Uiso 1 1 calc R . .
C49 C 1.0483(3) 0.3510(3) 0.2894(2) 0.0799(10) Uani 1 1 d . . .
H49A H 0.9834 0.2875 0.2695 0.12 Uiso 1 1 calc R . .
H49B H 1.1222 0.3285 0.3131 0.12 Uiso 1 1 calc R . .
H49C H 1.0569 0.3934 0.2465 0.12 Uiso 1 1 calc R . .
C50 C 1.1221(3) 0.5156(3) 0.3857(2) 0.0888(12) Uani 1 1 d . . .
H50A H 1.1335 0.5615 0.345 0.133 Uiso 1 1 calc R . .
H50B H 1.1949 0.4914 0.4092 0.133 Uiso 1 1 calc R . .
H50C H 1.1031 0.5565 0.4256 0.133 Uiso 1 1 calc R . .
C51 C 0.78430(19) 0.64822(18) 0.17920(13) 0.0367(5) Uani 1 1 d . . .
H51 H 0.7046 0.6659 0.167 0.044 Uiso 1 1 calc R . .
C52 C 0.7960(2) 0.6025(2) 0.10268(14) 0.0494(6) Uani 1 1 d . . .
H52A H 0.8742 0.5859 0.1121 0.074 Uiso 1 1 calc R . .
H52B H 0.787 0.6555 0.065 0.074 Uiso 1 1 calc R . .
H52C H 0.7343 0.5369 0.0821 0.074 Uiso 1 1 calc R . .
C53 C 0.8766(2) 0.7524(2) 0.21349(15) 0.0457(6) Uani 1 1 d . . .
H53A H 0.8623 0.7819 0.2599 0.069 Uiso 1 1 calc R . .
H53B H 0.8707 0.8044 0.1749 0.069 Uiso 1 1 calc R . .
H53C H 0.9561 0.7377 0.2276 0.069 Uiso 1 1 calc R . .
C54 C 0.7561(4) 0.3005(3) 0.1028(2) 0.0792(10) Uani 1 1 d . . .
H54A H 0.8253 0.3481 0.1414 0.095 Uiso 1 1 calc R . .
H54B H 0.6843 0.3247 0.105 0.095 Uiso 1 1 calc R . .
N1 N 0.4900(2) 0.3684(2) 0.07056(14) 0.0646(7) Uani 1 1 d . . .
Sn1 Sn 0.539317(11) 0.595958(11) 0.229883(8) 0.02878(6) Uani 1 1 d . . .
Cl1 Cl 0.74502(13) 0.17011(9) 0.12752(8) 0.1279(5) Uani 1 1 d . . .
Cl2 Cl 0.77163(7) 0.31190(7) 0.01024(5) 0.0735(2) Uani 1 1 d . . .

loop_
_atom_site_aniso_label
_atom_site_aniso_U_11
_atom_site_aniso_U_22
_atom_site_aniso_U_33
_atom_site_aniso_U_23
_atom_site_aniso_U_13
_atom_site_aniso_U_12
C1 0.0235(10) 0.0388(12) 0.0345(12) 0.0050(10) 0.0062(9) 0.0014(9)
C2 0.0233(10) 0.0390(13) 0.0406(13) 0.0034(10) 0.0094(9) -0.0031(9)
C3 0.0298(11) 0.0383(13) 0.0520(14) 0.0024(11) 0.0110(10) -0.0008(10)
C5 0.0321(12) 0.0560(17) 0.0471(15) -0.0096(12) 0.0042(11) -0.0058(12)
C6 0.0287(11) 0.0597(17) 0.0383(13) 0.0011(12) 0.0024(10) 0.0023(11)
C7 0.0242(10) 0.0418(13) 0.0376(12) 0.0030(10) 0.0080(9) -0.0005(9)
C8 0.0237(10) 0.0433(13) 0.0358(12) 0.0034(10) 0.0087(9) 0.0019(9)
C9 0.0279(11) 0.0540(15) 0.0425(13) 0.0040(11) 0.0060(10) 0.0086(11)
C10 0.0333(12) 0.0480(15) 0.0540(15) 0.0048(12) 0.0140(11) 0.0136(11)
C12 0.0265(10) 0.0457(14) 0.0359(12) 0.0024(10) 0.0091(9) 0.0042(10)
C13 0.0238(10) 0.0399(13) 0.0343(12) 0.0044(10) 0.0098(9) 0.0006(9)
C4 0.0332(12) 0.0436(14) 0.0546(15) -0.0047(12) 0.0135(11) -0.0062(11)
C14 0.0470(15) 0.0423(15) 0.0702(19) -0.0085(13) 0.0139(13) -0.0072(12)
C15 0.068(3) 0.055(3) 0.221(18) -0.061(9) 0.022(6) 0.007(2)
C16 0.123(8) 0.046(2) 0.076(3) -0.012(2) 0.046(5) 0.009(5)
C17 0.094(7) 0.051(2) 0.087(8) 0.014(5) 0.035(7) 0.009(4)
C15' 0.067(3) 0.057(3) 0.220(19) -0.064(10) 0.025(7) 0.005(2)
C16' 0.126(8) 0.046(2) 0.078(3) -0.012(2) 0.041(5) 0.004(5)
C17' 0.095(7) 0.051(2) 0.088(8) 0.015(5) 0.035(7) 0.011(4)
C11 0.0315(11) 0.0490(14) 0.0452(14) -0.0010(11) 0.0157(10) 0.0059(11)
C18 0.0506(15) 0.0559(17) 0.0540(16) -0.0112(13) 0.0177(12) 0.0135(13)
C19 0.075(3) 0.041(5) 0.079(8) -0.006(4) 0.027(4) 0.003(3)
C20 0.143(13) 0.080(5) 0.078(3) -0.029(3) 0.071(6) -0.011(7)
C21 0.082(7) 0.083(7) 0.105(8) -0.037(5) 0.009(4) 0.038(6)
C19' 0.078(3) 0.040(5) 0.078(8) -0.004(4) 0.029(4) 0.001(3)
C20' 0.143(13) 0.079(5) 0.077(3) -0.031(3) 0.070(6) -0.009(7)
C21' 0.084(7) 0.085(7) 0.106(8) -0.040(5) 0.008(4) 0.041(6)
C22 0.0313(11) 0.0454(14) 0.0335(12) 0.0036(10) 0.0046(9) 0.0026(10)
C23 0.0419(13) 0.0523(16) 0.0310(12) -0.0040(11) 0.0057(10) -0.0005(12)
C24 0.0223(10) 0.0329(11) 0.0311(11) 0.0021(9) 0.0064(8) 0.0008(9)
C25 0.0263(10) 0.0366(12) 0.0301(11) 0.0033(9) 0.0067(8) 0.0025(9)
C26 0.0307(11) 0.0394(13) 0.0273(11) -0.0011(9) 0.0024(9) 0.0013(10)
C27 0.0309(11) 0.0327(12) 0.0351(12) 0.0006(9) 0.0090(9) 0.0021(9)
C28 0.0352(11) 0.0324(12) 0.0343(12) 0.0058(9) 0.0092(9) 0.0045(10)
C29 0.0269(10) 0.0343(12) 0.0318(11) 0.0027(9) 0.0074(9) 0.0054(9)
C30 0.0370(12) 0.0404(13) 0.0294(11) 0.0056(10) 0.0020(9) -0.0012(10)
C31 0.0449(14) 0.0499(15) 0.0435(14) 0.0105(12) -0.0025(11) 0.0057(12)
C32 0.0558(16) 0.0721(19) 0.0370(14) 0.0140(13) 0.0154(12) 0.0058(14)
C33 0.0368(12) 0.0328(12) 0.0421(13) 0.0014(10) 0.0050(10) -0.0018(10)
C34 0.0427(15) 0.0532(17) 0.094(2) 0.0023(16) 0.0209(15) -0.0043(13)
C35 0.0655(18) 0.0415(15) 0.0515(16) -0.0063(12) 0.0099(13) 0.0013(13)
C36 0.0368(12) 0.0335(12) 0.0328(12) 0.0032(9) 0.0004(9) 0.0035(10)
C37 0.0571(15) 0.0522(16) 0.0332(13) 0.0046(11) 0.0082(11) 0.0140(13)
C38 0.0416(13) 0.0546(16) 0.0440(14) 0.0078(12) 0.0015(11) 0.0157(12)
C39 0.0238(10) 0.0330(12) 0.0348(12) 0.0037(9) 0.0031(8) 0.0026(9)
C40 0.0278(11) 0.0349(12) 0.0444(13) 0.0101(10) 0.0077(9) 0.0018(9)
C41 0.0347(12) 0.0426(14) 0.0482(14) 0.0178(11) 0.0058(10) 0.0056(11)
C42 0.0288(11) 0.0488(14) 0.0460(14) 0.0131(11) 0.0062(10) 0.0086(10)
C43 0.0284(11) 0.0475(14) 0.0441(13) 0.0121(11) 0.0108(10) 0.0055(10)
C44 0.0282(11) 0.0346(12) 0.0330(11) 0.0044(9) 0.0046(9) 0.0027(9)
C45 0.0312(12) 0.0458(15) 0.0690(18) 0.0257(13) 0.0130(12) 0.0037(11)
C46 0.0401(15) 0.0463(17) 0.129(3) 0.0219(18) 0.0129(17) -0.0055(13)
C47 0.065(2) 0.097(3) 0.085(2) 0.042(2) 0.0400(18) 0.0072(19)
C48 0.0316(12) 0.0754(19) 0.0639(17) 0.0358(15) 0.0106(12) 0.0166(13)
C49 0.0633(19) 0.104(3) 0.098(3) 0.045(2) 0.0381(18) 0.050(2)
C50 0.0355(15) 0.104(3) 0.104(3) 0.037(2) -0.0101(16) 0.0050(17)
C51 0.0273(11) 0.0410(13) 0.0432(13) 0.0119(10) 0.0117(9) 0.0079(10)
C52 0.0518(15) 0.0531(16) 0.0445(14) 0.0125(12) 0.0166(12) 0.0103(13)
C53 0.0379(13) 0.0436(14) 0.0562(15) 0.0106(12) 0.0170(11) 0.0052(11)
C54 0.096(3) 0.066(2) 0.071(2) 0.0146(17) 0.0164(19) 0.0189(19)
N1 0.0787(17) 0.0557(15) 0.0546(15) -0.0109(12) 0.0190(13) 0.0091(13)
Sn1 0.02067(8) 0.03041(9) 0.02995(9) 0.00309(6) 0.00306(5) 0.00048(6)
Cl1 0.1627(12) 0.0811(7) 0.1404(10) 0.0557(7) 0.0469(9) 0.0182(7)
Cl2 0.0501(4) 0.0916(6) 0.0699(5) 0.0195(4) 0.0045(4) 0.0133(4)

loop_
_atom_type_symbol
_atom_type_description
_atom_type_scat_dispersion_real
_atom_type_scat_dispersion_imag
_atom_type_scat_source
C C 0.0033 0.0016 'International Tables Vol C Tables 4.2.6.8 and 6.1.1.4'
H H 0 0 'International Tables Vol C Tables 4.2.6.8 and 6.1.1.4'
N N 0.0061 0.0033 'International Tables Vol C Tables 4.2.6.8 and 6.1.1.4'
Sn Sn -0.6537 1.4246 'International Tables Vol C Tables 4.2.6.8 and 6.1.1.4'
Cl Cl 0.1484 0.1585 'International Tables Vol C Tables 4.2.6.8 and 6.1.1.4'

loop_
_geom_angle_atom_site_label_1
_geom_angle_atom_site_label_2
_geom_angle_atom_site_label_3
_geom_angle
C13 C1 C2 103.17(17)
C13 C1 Sn1 104.54(14)
C2 C1 Sn1 109.79(14)
C13 C1 H1 112.9
C2 C1 H1 112.9
Sn1 C1 H1 112.9
C3 C2 C7 120.3(2)
C3 C2 C1 130.6(2)
C7 C2 C1 109.16(19)
C2 C3 C4 120.5(2)
C2 C3 H3 119.7
C4 C3 H3 119.7
C6 C5 C4 122.4(2)
C6 C5 H5 118.8
C4 C5 H5 118.8
C5 C6 C7 119.3(2)
C5 C6 H6 120.4
C7 C6 H6 120.4
C6 C7 C2 119.6(2)
C6 C7 C8 131.1(2)
C2 C7 C8 109.09(18)
C9 C8 C13 119.4(2)
C9 C8 C7 132.3(2)
C13 C8 C7 108.23(19)
C10 C9 C8 119.7(2)
C10 C9 H9 120.2
C8 C9 H9 120.2
C9 C10 C11 121.7(2)
C9 C10 H10 119.1
C11 C10 H10 119.1
C13 C12 C11 121.3(2)
C13 C12 H12 119.4
C11 C12 H12 119.4
C12 C13 C8 119.9(2)
C12 C13 C1 130.44(19)
C8 C13 C1 109.66(19)
C5 C4 C3 117.9(2)
C5 C4 C14 120.3(2)
C3 C4 C14 121.8(2)
C15' C14 C17 124.1(18)
C15' C14 C17' 114.2(14)
C15' C14 C16 84.1(11)
C17 C14 C16 111.4(8)
C17' C14 C16 122.8(12)
C15' C14 C4 113.1(11)
C17 C14 C4 108.6(9)
C17' C14 C4 107.5(12)
C16 C14 C4 113.6(4)
C17 C14 C15 107.6(10)
C17' C14 C15 95.5(17)
C16 C14 C15 105.7(7)
C4 C14 C15 109.7(8)
C15' C14 C16' 110.5(11)
C17 C14 C16' 90.4(9)
C17' C14 C16' 104.0(11)
C4 C14 C16' 107.0(6)
C15 C14 C16' 130.5(8)
C14 C15 H15A 109.5
C14 C15 H15B 109.5
H15A C15 H15B 109.5
C14 C15 H15C 109.5
H15A C15 H15C 109.5
H15B C15 H15C 109.5
C14 C16 H16A 109.5
C14 C16 H16B 109.5
H16A C16 H16B 109.5
C14 C16 H16C 109.5
H16A C16 H16C 109.5
H16B C16 H16C 109.5
C14 C17 H17A 109.5
C14 C17 H17B 109.5
H17A C17 H17B 109.5
C14 C17 H17C 109.5
H17A C17 H17C 109.5
H17B C17 H17C 109.5
C14 C15' H15D 109.5
C14 C15' H15E 109.5
H15D C15' H15E 109.5
C14 C15' H15F 109.5
H15D C15' H15F 109.5
H15E C15' H15F 109.5
C14 C16' H16D 109.5
C14 C16' H16E 109.5
H16D C16' H16E 109.5
C14 C16' H16F 109.5
H16D C16' H16F 109.5
H16E C16' H16F 109.5
C14 C17' H17D 109.5
C14 C17' H17E 109.5
H17D C17' H17E 109.5
C14 C17' H17F 109.5
H17D C17' H17F 109.5
H17E C17' H17F 109.5
C12 C11 C10 117.9(2)
C12 C11 C18 120.0(2)
C10 C11 C18 122.1(2)
C20 C18 C21' 86.5(9)
C20 C18 C19' 121.3(13)
C21' C18 C19' 114.0(9)
C20 C18 C11 110.5(8)
C21' C18 C11 111.8(6)
C19' C18 C11 110.7(10)
C20 C18 C19 109.4(9)
C21' C18 C19 126.2(9)
C11 C18 C19 109.6(9)
C21' C18 C20' 107.0(8)
C19' C18 C20' 106.3(10)
C11 C18 C20' 106.5(9)
C19 C18 C20' 92.2(13)
C20 C18 C21 112.1(7)
C19' C18 C21 88.0(9)
C11 C18 C21 112.4(5)
C19 C18 C21 102.5(7)
C20' C18 C21 130.2(9)
C18 C19 H19A 109.5
C18 C19 H19B 109.5
H19A C19 H19B 109.5
C18 C19 H19C 109.5
H19A C19 H19C 109.5
H19B C19 H19C 109.5
C18 C20 H20A 109.5
C18 C20 H20B 109.5
H20A C20 H20B 109.5
C18 C20 H20C 109.5
H20A C20 H20C 109.5
H20B C20 H20C 109.5
C18 C21 H21A 109.5
C18 C21 H21B 109.5
H21A C21 H21B 109.5
C18 C21 H21C 109.5
H21A C21 H21C 109.5
H21B C21 H21C 109.5
C18 C19' H19D 109.5
C18 C19' H19E 109.5
H19D C19' H19E 109.5
C18 C19' H19F 109.5
H19D C19' H19F 109.5
H19E C19' H19F 109.5
C18 C20' H20D 109.5
C18 C20' H20E 109.5
H20D C20' H20E 109.5
C18 C20' H20F 109.5
H20D C20' H20F 109.5
H20E C20' H20F 109.5
C18 C21' H21D 109.5
C18 C21' H21E 109.5
H21D C21' H21E 109.5
C18 C21' H21F 109.5
H21D C21' H21F 109.5
H21E C21' H21F 109.5
C23 C22 Sn1 108.05(15)
C23 C22 H22A 110.1
Sn1 C22 H22A 110.1
C23 C22 H22B 110.1
Sn1 C22 H22B 110.1
H22A C22 H22B 108.4
N1 C23 C22 176.8(3)
C29 C24 C25 118.77(19)
C29 C24 Sn1 123.07(15)
C25 C24 Sn1 117.50(15)
C26 C25 C24 119.19(19)
C26 C25 C30 117.72(18)
C24 C25 C30 123.09(19)
C27 C26 C25 122.48(19)
C27 C26 H26 118.8
C25 C26 H26 118.8
C28 C27 C26 117.5(2)
C28 C27 C33 120.7(2)
C26 C27 C33 121.75(19)
C27 C28 C29 122.5(2)
C27 C28 H28 118.7
C29 C28 H28 118.7
C28 C29 C24 119.30(19)
C28 C29 C36 117.70(19)
C24 C29 C36 122.99(19)
C25 C30 C31 111.84(19)
C25 C30 C32 111.9(2)
C31 C30 C32 110.1(2)
C25 C30 H30 107.6
C31 C30 H30 107.6
C32 C30 H30 107.6
C30 C31 H31A 109.5
C30 C31 H31B 109.5
H31A C31 H31B 109.5
C30 C31 H31C 109.5
H31A C31 H31C 109.5
H31B C31 H31C 109.5
C30 C32 H32A 109.5
C30 C32 H32B 109.5
H32A C32 H32B 109.5
C30 C32 H32C 109.5
H32A C32 H32C 109.5
H32B C32 H32C 109.5
C35 C33 C27 112.4(2)
C35 C33 C34 111.2(2)
C27 C33 C34 110.3(2)
C35 C33 H33 107.6
C27 C33 H33 107.6
C34 C33 H33 107.6
C33 C34 H34A 109.5
C33 C34 H34B 109.5
H34A C34 H34B 109.5
C33 C34 H34C 109.5
H34A C34 H34C 109.5
H34B C34 H34C 109.5
C33 C35 H35A 109.5
C33 C35 H35B 109.5
H35A C35 H35B 109.5
C33 C35 H35C 109.5
H35A C35 H35C 109.5
H35B C35 H35C 109.5
C37 C36 C38 110.1(2)
C37 C36 C29 111.87(19)
C38 C36 C29 111.67(19)
C37 C36 H36 107.7
C38 C36 H36 107.7
C29 C36 H36 107.7
C36 C37 H37A 109.5
C36 C37 H37B 109.5
H37A C37 H37B 109.5
C36 C37 H37C 109.5
H37A C37 H37C 109.5
H37B C37 H37C 109.5
C36 C38 H38A 109.5
C36 C38 H38B 109.5
H38A C38 H38B 109.5
C36 C38 H38C 109.5
H38A C38 H38C 109.5
H38B C38 H38C 109.5
C40 C39 C44 118.86(19)
C40 C39 Sn1 124.34(16)
C44 C39 Sn1 116.25(15)
C41 C40 C39 119.5(2)
C41 C40 C45 118.5(2)
C39 C40 C45 122.0(2)
C42 C41 C40 122.4(2)
C42 C41 H41 118.8
C40 C41 H41 118.8
C41 C42 C43 117.7(2)
C41 C42 C48 121.0(2)
C43 C42 C48 121.3(2)
C42 C43 C44 122.0(2)
C42 C43 H43 119
C44 C43 H43 119
C43 C44 C39 119.4(2)
C43 C44 C51 117.69(19)
C39 C44 C51 122.93(19)
C40 C45 C47 113.0(2)
C40 C45 C46 109.9(2)
C47 C45 C46 110.8(2)
C40 C45 H45 107.6
C47 C45 H45 107.6
C46 C45 H45 107.6
C45 C46 H46A 109.5
C45 C46 H46B 109.5
H46A C46 H46B 109.5
C45 C46 H46C 109.5
H46A C46 H46C 109.5
H46B C46 H46C 109.5
C45 C47 H47A 109.5
C45 C47 H47B 109.5
H47A C47 H47B 109.5
C45 C47 H47C 109.5
H47A C47 H47C 109.5
H47B C47 H47C 109.5
C50 C48 C49 111.3(3)
C50 C48 C42 111.7(2)
C49 C48 C42 111.4(2)
C50 C48 H48 107.4
C49 C48 H48 107.4
C42 C48 H48 107.4
C48 C49 H49A 109.5
C48 C49 H49B 109.5
H49A C49 H49B 109.5
C48 C49 H49C 109.5
H49A C49 H49C 109.5
H49B C49 H49C 109.5
C48 C50 H50A 109.5
C48 C50 H50B 109.5
H50A C50 H50B 109.5
C48 C50 H50C 109.5
H50A C50 H50C 109.5
H50B C50 H50C 109.5
C44 C51 C53 112.65(18)
C44 C51 C52 110.36(19)
C53 C51 C52 112.03(19)
C44 C51 H51 107.2
C53 C51 H51 107.2
C52 C51 H51 107.2
C51 C52 H52A 109.5
C51 C52 H52B 109.5
H52A C52 H52B 109.5
C51 C52 H52C 109.5
H52A C52 H52C 109.5
H52B C52 H52C 109.5
C51 C53 H53A 109.5
C51 C53 H53B 109.5
H53A C53 H53B 109.5
C51 C53 H53C 109.5
H53A C53 H53C 109.5
H53B C53 H53C 109.5
Cl1 C54 Cl2 112.3(2)
Cl1 C54 H54A 109.1
Cl2 C54 H54A 109.1
Cl1 C54 H54B 109.1
Cl2 C54 H54B 109.1
H54A C54 H54B 107.9
C24 Sn1 C39 104.15(8)
C24 Sn1 C22 117.46(8)
C39 Sn1 C22 104.09(8)
C24 Sn1 C1 109.36(8)
C39 Sn1 C1 123.29(8)
C22 Sn1 C1 99.28(8)

loop_
_geom_bond_atom_site_label_1
_geom_bond_atom_site_label_2
_geom_bond_distance
C1 C13 1.501(3)
C1 C2 1.513(3)
C1 Sn1 2.225(2)
C1 H1 1
C2 C3 1.392(3)
C2 C7 1.406(3)
C3 C4 1.403(3)
C3 H3 0.95
C5 C6 1.383(4)
C5 C4 1.398(4)
C5 H5 0.95
C6 C7 1.392(3)
C6 H6 0.95
C7 C8 1.459(3)
C8 C9 1.387(3)
C8 C13 1.413(3)
C9 C10 1.383(3)
C9 H9 0.95
C10 C11 1.404(3)
C10 H10 0.95
C12 C13 1.381(3)
C12 C11 1.392(3)
C12 H12 0.95
C4 C14 1.540(4)
C14 C15' 1.514(12)
C14 C17 1.516(9)
C14 C17' 1.519(11)
C14 C16 1.530(7)
C14 C15 1.568(10)
C14 C16' 1.579(10)
C15 H15A 0.98
C15 H15B 0.98
C15 H15C 0.98
C16 H16A 0.98
C16 H16B 0.98
C16 H16C 0.98
C17 H17A 0.98
C17 H17B 0.98
C17 H17C 0.98
C15' H15D 0.98
C15' H15E 0.98
C15' H15F 0.98
C16' H16D 0.98
C16' H16E 0.98
C16' H16F 0.98
C17' H17D 0.98
C17' H17E 0.98
C17' H17F 0.98
C11 C18 1.536(3)
C18 C20 1.523(9)
C18 C21' 1.526(9)
C18 C19' 1.528(11)
C18 C19 1.550(9)
C18 C20' 1.561(11)
C18 C21 1.580(9)
C19 H19A 0.98
C19 H19B 0.98
C19 H19C 0.98
C20 H20A 0.98
C20 H20B 0.98
C20 H20C 0.98
C21 H21A 0.98
C21 H21B 0.98
C21 H21C 0.98
C19' H19D 0.98
C19' H19E 0.98
C19' H19F 0.98
C20' H20D 0.98
C20' H20E 0.98
C20' H20F 0.98
C21' H21D 0.98
C21' H21E 0.98
C21' H21F 0.98
C22 C23 1.439(4)
C22 Sn1 2.193(2)
C22 H22A 0.99
C22 H22B 0.99
C23 N1 1.148(3)
C24 C29 1.409(3)
C24 C25 1.418(3)
C24 Sn1 2.177(2)
C25 C26 1.393(3)
C25 C30 1.528(3)
C26 C27 1.387(3)
C26 H26 0.95
C27 C28 1.386(3)
C27 C33 1.522(3)
C28 C29 1.394(3)
C28 H28 0.95
C29 C36 1.532(3)
C30 C31 1.533(3)
C30 C32 1.537(3)
C30 H30 1
C31 H31A 0.98
C31 H31B 0.98
C31 H31C 0.98
C32 H32A 0.98
C32 H32B 0.98
C32 H32C 0.98
C33 C35 1.521(3)
C33 C34 1.532(4)
C33 H33 1
C34 H34A 0.98
C34 H34B 0.98
C34 H34C 0.98
C35 H35A 0.98
C35 H35B 0.98
C35 H35C 0.98
C36 C37 1.526(3)
C36 C38 1.531(3)
C36 H36 1
C37 H37A 0.98
C37 H37B 0.98
C37 H37C 0.98
C38 H38A 0.98
C38 H38B 0.98
C38 H38C 0.98
C39 C40 1.410(3)
C39 C44 1.411(3)
C39 Sn1 2.178(2)
C40 C41 1.390(3)
C40 C45 1.524(3)
C41 C42 1.386(3)
C41 H41 0.95
C42 C43 1.392(3)
C42 C48 1.524(3)
C43 C44 1.396(3)
C43 H43 0.95
C44 C51 1.527(3)
C45 C47 1.532(4)
C45 C46 1.537(4)
C45 H45 1
C46 H46A 0.98
C46 H46B 0.98
C46 H46C 0.98
C47 H47A 0.98
C47 H47B 0.98
C47 H47C 0.98
C48 C50 1.521(4)
C48 C49 1.523(4)
C48 H48 1
C49 H49A 0.98
C49 H49B 0.98
C49 H49C 0.98
C50 H50A 0.98
C50 H50B 0.98
C50 H50C 0.98
C51 C53 1.529(3)
C51 C52 1.534(3)
C51 H51 1
C52 H52A 0.98
C52 H52B 0.98
C52 H52C 0.98
C53 H53A 0.98
C53 H53B 0.98
C53 H53C 0.98
C54 Cl1 1.733(3)
C54 Cl2 1.743(4)
C54 H54A 0.99
C54 H54B 0.99
